data_4061828
loop_
_publ_author_name
'Ramaker, Gerhard'
'Saak, Wolfgang'
'Haase, Detlev'
'Weidenbruch, Manfred'

_publ_section_title
;
 Reaction Modes of a Tetragermabutadiene: Cycloadditions versus Ge-Ge Bond
 Cleavages
;
_journal_coden_ASTM ORGND7
_journal_issue 25
_journal_name_full Organometallics
_journal_page_first 5212
_journal_page_last 5216
_journal_paper_doi 10.1021/om034123e
_journal_volume 22
_journal_year 2003
_chemical_formula_sum 'C93.5 H142 Ge4 O'
_chemical_formula_weight 1572.43
_space_group_IT_number 2
_symmetry_cell_setting triclinic
_symmetry_space_group_name_Hall '-P 1'
_symmetry_space_group_name_H-M 'P -1'
_cell_angle_alpha 98.857(5)
_cell_angle_beta 99.257(4)
_cell_angle_gamma 117.922(3)
_cell_formula_units_Z 2
_cell_length_a 15.0722(4)
_cell_length_b 15.0795(5)
_cell_length_c 23.4233(10)
_cell_measurement_temperature 193(2)
_cell_volume 4479.3(3)
_diffrn_ambient_temperature 193(2)
_exptl_crystal_density_diffrn 1.166
_cod_depositor_comments
;
 Updated bibliographical information.

 Antanas Vaitkus,
 2019-09-11
;
_cod_original_formula_sum 'C93.50 H142 Ge4 O'
_cod_database_code 4061828

loop_
_symmetry_equiv_pos_as_xyz
'x, y, z'
'-x, -y, -z'

loop_
_atom_site_label
_atom_site_type_symbol
_atom_site_fract_x
_atom_site_fract_y
_atom_site_fract_z
_atom_site_U_iso_or_equiv
_atom_site_adp_type
_atom_site_occupancy
_atom_site_symmetry_multiplicity
_atom_site_calc_flag
_atom_site_refinement_flags
_atom_site_disorder_assembly
_atom_site_disorder_group
Ge1 Ge 1.17650(2) 0.19905(2) 0.264813(13) 0.01980(7) Uani 1 1 d . . .
Ge2 Ge 1.20978(2) 0.37718(2) 0.254579(14) 0.02549(8) Uani 1 1 d . . .
Ge3 Ge 1.02360(2) 0.32066(2) 0.226276(14) 0.02207(8) Uani 1 1 d . . .
Ge4 Ge 0.98147(2) 0.213202(19) 0.298289(13) 0.01910(7) Uani 1 1 d . . .
O1 O 1.04176(15) 0.14220(13) 0.26814(8) 0.0201(4) Uani 1 1 d . . .
C1 C 1.2407(2) 0.1603(2) 0.33108(13) 0.0238(6) Uani 1 1 d . . .
C2 C 1.2171(3) 0.0549(2) 0.32019(13) 0.0262(6) Uani 1 1 d . . .
C3 C 1.2669(3) 0.0256(2) 0.36247(14) 0.0316(7) Uani 1 1 d . . .
H3 H 1.2492 -0.0452 0.3551 0.038 Uiso 1 1 calc R . .
C4 C 1.3415(3) 0.0957(3) 0.41500(15) 0.0356(7) Uani 1 1 d . . .
C5 C 1.3616(3) 0.1974(3) 0.42599(15) 0.0362(8) Uani 1 1 d . . .
H5 H 1.4106 0.2462 0.4621 0.043 Uiso 1 1 calc R . .
C6 C 1.3124(3) 0.2307(2) 0.38591(13) 0.0290(7) Uani 1 1 d . . .
C7 C 1.1372(2) -0.0315(2) 0.26478(13) 0.0257(6) Uani 1 1 d . . .
H7 H 1.1059 -0.0005 0.2393 0.031 Uiso 1 1 calc R . .
C8 C 1.0486(3) -0.1190(2) 0.28177(16) 0.0372(8) Uani 1 1 d . . .
H8A H 0.9989 -0.1728 0.2453 0.056 Uiso 1 1 calc R . .
H8B H 1.0129 -0.0905 0.3030 0.056 Uiso 1 1 calc R . .
H8C H 1.0776 -0.1494 0.3078 0.056 Uiso 1 1 calc R . .
C9 C 1.1905(3) -0.0747(2) 0.22779(15) 0.0332(7) Uani 1 1 d . . .
H9A H 1.1383 -0.1297 0.1924 0.050 Uiso 1 1 calc R . .
H9B H 1.2240 -0.1033 0.2523 0.050 Uiso 1 1 calc R . .
H9C H 1.2432 -0.0186 0.2150 0.050 Uiso 1 1 calc R . .
C10 C 1.3927(4) 0.0598(3) 0.46047(17) 0.0492(10) Uani 1 1 d . . .
H10 H 1.3842 -0.0074 0.4389 0.059 Uiso 1 1 calc R . .
C11 C 1.5083(4) 0.1352(4) 0.4866(2) 0.0769(17) Uani 1 1 d . . .
H11A H 1.5371 0.1084 0.5153 0.115 Uiso 1 1 calc R . .
H11B H 1.5196 0.2029 0.5070 0.115 Uiso 1 1 calc R . .
H11C H 1.5432 0.1433 0.4543 0.115 Uiso 1 1 calc R . .
C12 C 1.3356(6) 0.0376(6) 0.5097(3) 0.103(2) Uani 1 1 d . . .
H12A H 1.3691 0.0147 0.5387 0.155 Uiso 1 1 calc R . .
H12B H 1.2627 -0.0171 0.4917 0.155 Uiso 1 1 calc R . .
H12C H 1.3385 0.1011 0.5302 0.155 Uiso 1 1 calc R . .
C13 C 1.3377(3) 0.3433(2) 0.40576(15) 0.0360(8) Uani 1 1 d . . .
H13 H 1.2908 0.3538 0.3757 0.043 Uiso 1 1 calc R . .
C14 C 1.3159(3) 0.3639(3) 0.46694(16) 0.0451(9) Uani 1 1 d . . .
H14A H 1.2434 0.3140 0.4644 0.068 Uiso 1 1 calc R . .
H14B H 1.3280 0.4348 0.4780 0.068 Uiso 1 1 calc R . .
H14C H 1.3625 0.3559 0.4974 0.068 Uiso 1 1 calc R . .
C15 C 1.4507(3) 0.4209(3) 0.40836(18) 0.0512(10) Uani 1 1 d . . .
H15A H 1.4639 0.4920 0.4210 0.077 Uiso 1 1 calc R . .
H15B H 1.4622 0.4091 0.3686 0.077 Uiso 1 1 calc R . .
H15C H 1.4981 0.4113 0.4372 0.077 Uiso 1 1 calc R . .
C16 C 1.2073(2) 0.1415(2) 0.19167(12) 0.0214(6) Uani 1 1 d . . .
C17 C 1.3145(2) 0.1830(2) 0.19502(13) 0.0252(6) Uani 1 1 d . . .
C18 C 1.3450(3) 0.1441(2) 0.14828(14) 0.0297(7) Uani 1 1 d . . .
H18 H 1.4172 0.1706 0.1519 0.036 Uiso 1 1 calc R . .
C19 C 1.2731(3) 0.0681(2) 0.09684(13) 0.0289(7) Uani 1 1 d . . .
C20 C 1.1688(2) 0.0299(2) 0.09357(13) 0.0275(6) Uani 1 1 d . . .
H20 H 1.1187 -0.0217 0.0585 0.033 Uiso 1 1 calc R . .
C21 C 1.1329(2) 0.0633(2) 0.13913(13) 0.0239(6) Uani 1 1 d . . .
C22 C 1.4032(2) 0.2657(2) 0.24862(14) 0.0304(7) Uani 1 1 d . . .
H22 H 1.3721 0.2930 0.2761 0.037 Uiso 1 1 calc R . .
C23 C 1.4818(3) 0.3576(3) 0.22925(18) 0.0448(9) Uani 1 1 d . . .
H23A H 1.5375 0.4091 0.2646 0.067 Uiso 1 1 calc R . .
H23B H 1.4463 0.3897 0.2098 0.067 Uiso 1 1 calc R . .
H23C H 1.5117 0.3326 0.2011 0.067 Uiso 1 1 calc R . .
C24 C 1.4590(3) 0.2202(3) 0.28395(16) 0.0401(8) Uani 1 1 d . . .
H24A H 1.5151 0.2753 0.3180 0.060 Uiso 1 1 calc R . .
H24B H 1.4886 0.1909 0.2577 0.060 Uiso 1 1 calc R . .
H24C H 1.4091 0.1653 0.2988 0.060 Uiso 1 1 calc R . .
C25 C 1.3083(3) 0.0285(3) 0.04619(15) 0.0392(8) Uani 1 1 d . . .
H25 H 1.2443 -0.0253 0.0140 0.047 Uiso 1 1 calc R . .
C26 C 1.3717(4) 0.1164(4) 0.0190(2) 0.0694(14) Uani 1 1 d . . .
H26A H 1.3307 0.1479 0.0058 0.104 Uiso 1 1 calc R . .
H26B H 1.3888 0.0882 -0.0154 0.104 Uiso 1 1 calc R . .
H26C H 1.4362 0.1693 0.0492 0.104 Uiso 1 1 calc R . .
C27 C 1.3684(4) -0.0227(4) 0.0665(2) 0.0611(12) Uani 1 1 d . . .
H27A H 1.3894 -0.0472 0.0328 0.092 Uiso 1 1 calc R . .
H27B H 1.3244 -0.0818 0.0809 0.092 Uiso 1 1 calc R . .
H27C H 1.4306 0.0278 0.0990 0.092 Uiso 1 1 calc R . .
C28 C 1.0155(2) 0.0112(2) 0.12950(13) 0.0254(6) Uani 1 1 d . . .
H28 H 1.0013 0.0338 0.1677 0.030 Uiso 1 1 calc R . .
C29 C 0.9633(3) -0.1080(2) 0.11252(16) 0.0369(8) Uani 1 1 d . . .
H29A H 0.8879 -0.1389 0.1067 0.055 Uiso 1 1 calc R . .
H29B H 0.9916 -0.1297 0.1447 0.055 Uiso 1 1 calc R . .
H29C H 0.9770 -0.1314 0.0753 0.055 Uiso 1 1 calc R . .
C30 C 0.9678(3) 0.0451(3) 0.08027(15) 0.0356(7) Uani 1 1 d . . .
H30A H 0.8922 0.0110 0.0746 0.053 Uiso 1 1 calc R . .
H30B H 0.9825 0.0251 0.0427 0.053 Uiso 1 1 calc R . .
H30C H 0.9982 0.1207 0.0922 0.053 Uiso 1 1 calc R . .
C31 C 1.3019(2) 0.4579(2) 0.20669(14) 0.0269(6) Uani 1 1 d . . .
C32 C 1.2687(3) 0.4296(2) 0.14350(14) 0.0299(7) Uani 1 1 d . . .
C33 C 1.3237(3) 0.4980(2) 0.11189(16) 0.0375(8) Uani 1 1 d . . .
H33 H 1.2992 0.4788 0.0694 0.045 Uiso 1 1 calc R . .
C34 C 1.4135(3) 0.5938(2) 0.14026(17) 0.0400(8) Uani 1 1 d . . .
C35 C 1.4494(3) 0.6184(2) 0.20236(16) 0.0362(8) Uani 1 1 d . . .
H35 H 1.5119 0.6821 0.2224 0.043 Uiso 1 1 calc R . .
C36 C 1.3968(2) 0.5527(2) 0.23636(15) 0.0301(7) Uani 1 1 d . . .
C37 C 1.1744(3) 0.3251(2) 0.10684(14) 0.0318(7) Uani 1 1 d . . .
H37 H 1.1471 0.2823 0.1353 0.038 Uiso 1 1 calc R . .
C38 C 1.0870(3) 0.3379(3) 0.07373(19) 0.0470(9) Uani 1 1 d . . .
H38A H 1.0282 0.2694 0.0507 0.070 Uiso 1 1 calc R . .
H38B H 1.1125 0.3814 0.0464 0.070 Uiso 1 1 calc R . .
H38C H 1.0644 0.3711 0.1028 0.070 Uiso 1 1 calc R . .
C39 C 1.2078(3) 0.2669(2) 0.06309(16) 0.0422(9) Uani 1 1 d . . .
H39A H 1.1469 0.1999 0.0398 0.063 Uiso 1 1 calc R . .
H39B H 1.2599 0.2549 0.0858 0.063 Uiso 1 1 calc R . .
H39C H 1.2378 0.3088 0.0358 0.063 Uiso 1 1 calc R . .
C40 C 1.4710(4) 0.6681(3) 0.10434(19) 0.0580(12) Uani 1 1 d . . .
H40 H 1.5315 0.7319 0.1335 0.070 Uiso 1 1 calc R . .
C41 C 1.4022(5) 0.7017(4) 0.0702(3) 0.0857(18) Uani 1 1 d . . .
H41A H 1.3759 0.7321 0.0983 0.129 Uiso 1 1 calc R . .
H41B H 1.3434 0.6411 0.0401 0.129 Uiso 1 1 calc R . .
H41C H 1.4430 0.7535 0.0503 0.129 Uiso 1 1 calc R . .
C42 C 1.5139(5) 0.6222(5) 0.0619(3) 0.0868(18) Uani 1 1 d . . .
H42A H 1.5583 0.6015 0.0846 0.130 Uiso 1 1 calc R . .
H42B H 1.5549 0.6743 0.0423 0.130 Uiso 1 1 calc R . .
H42C H 1.4561 0.5612 0.0316 0.130 Uiso 1 1 calc R . .
C43 C 1.4444(3) 0.5875(2) 0.30414(15) 0.0353(8) Uani 1 1 d . . .
H43 H 1.4127 0.5245 0.3196 0.042 Uiso 1 1 calc R . .
C44 C 1.4186(3) 0.6650(3) 0.33527(18) 0.0475(9) Uani 1 1 d . . .
H44A H 1.4500 0.6851 0.3786 0.071 Uiso 1 1 calc R . .
H44B H 1.3428 0.6331 0.3274 0.071 Uiso 1 1 calc R . .
H44C H 1.4463 0.7269 0.3199 0.071 Uiso 1 1 calc R . .
C45 C 1.5628(3) 0.6333(3) 0.3221(2) 0.0540(10) Uani 1 1 d . . .
H45A H 1.5883 0.6535 0.3659 0.081 Uiso 1 1 calc R . .
H45B H 1.5963 0.6946 0.3068 0.081 Uiso 1 1 calc R . .
H45C H 1.5793 0.5811 0.3050 0.081 Uiso 1 1 calc R . .
C46 C 0.9564(3) 0.4042(2) 0.20938(14) 0.0266(6) Uani 1 1 d . A .
C47 C 0.8490(3) 0.3489(2) 0.17939(15) 0.0315(7) Uani 1 1 d . . .
C48 C 0.7995(3) 0.4051(3) 0.16538(17) 0.0414(8) Uani 1 1 d . A .
H48 H 0.7274 0.3678 0.1452 0.050 Uiso 1 1 calc R . .
C49 C 0.8523(3) 0.5129(3) 0.17995(19) 0.0454(9) Uani 1 1 d . . .
C50 C 0.9570(3) 0.5658(3) 0.20902(18) 0.0420(9) Uani 1 1 d . A .
H50 H 0.9938 0.6397 0.2195 0.050 Uiso 1 1 calc R . .
C51 C 1.0111(3) 0.5145(2) 0.22365(15) 0.0321(7) Uani 1 1 d . . .
C52 C 0.7849(3) 0.2299(2) 0.15801(16) 0.0371(8) Uani 1 1 d . . .
H52 H 0.8204 0.2021 0.1834 0.044 Uiso 1 1 calc R . .
C53 C 0.6718(3) 0.1817(3) 0.1627(2) 0.0530(10) Uani 1 1 d . . .
H53A H 0.6366 0.1058 0.1481 0.079 Uiso 1 1 calc R . .
H53B H 0.6351 0.2079 0.1383 0.079 Uiso 1 1 calc R . .
H53C H 0.6718 0.2007 0.2046 0.079 Uiso 1 1 calc R . .
C54 C 0.7860(4) 0.1956(3) 0.09291(18) 0.0527(10) Uani 1 1 d . . .
H54A H 0.7454 0.1195 0.0789 0.079 Uiso 1 1 calc R . .
H54B H 0.8580 0.2200 0.0911 0.079 Uiso 1 1 calc R . .
H54C H 0.7553 0.2252 0.0673 0.079 Uiso 1 1 calc R . .
C55A C 0.8077(7) 0.5839(7) 0.1681(4) 0.0325(19) Uiso 0.50 1 d P A 1
H55A H 0.8590 0.6601 0.1837 0.039 Uiso 0.50 1 calc PR A 1
C56A C 0.7503(8) 0.5441(7) 0.0944(4) 0.057(2) Uiso 0.50 1 d P A 1
H56A H 0.7198 0.5863 0.0840 0.086 Uiso 0.50 1 calc PR A 1
H56B H 0.6953 0.4708 0.0837 0.086 Uiso 0.50 1 calc PR A 1
H56C H 0.8022 0.5518 0.0722 0.086 Uiso 0.50 1 calc PR A 1
C57A C 0.7037(8) 0.5453(7) 0.1902(5) 0.055(2) Uiso 0.50 1 d P A 1
H57A H 0.6738 0.5892 0.1829 0.083 Uiso 0.50 1 calc PR A 1
H57B H 0.7205 0.5503 0.2332 0.083 Uiso 0.50 1 calc PR A 1
H57C H 0.6533 0.4730 0.1681 0.083 Uiso 0.50 1 calc PR A 1
C55B C 0.7812(11) 0.5576(10) 0.1587(6) 0.067(4) Uiso 0.50 1 d P A 2
H55B H 0.7166 0.4902 0.1364 0.080 Uiso 0.50 1 calc PR A 2
C56B C 0.7981(9) 0.6001(8) 0.1130(5) 0.066(2) Uiso 0.50 1 d P A 2
H56D H 0.8229 0.5651 0.0866 0.099 Uiso 0.50 1 calc PR A 2
H56E H 0.8508 0.6741 0.1283 0.099 Uiso 0.50 1 calc PR A 2
H56F H 0.7331 0.5925 0.0905 0.099 Uiso 0.50 1 calc PR A 2
C57B C 0.7444(8) 0.5851(7) 0.2070(4) 0.053(2) Uiso 0.50 1 d P A 2
H57D H 0.7391 0.5402 0.2340 0.079 Uiso 0.50 1 calc PR A 2
H57E H 0.6756 0.5761 0.1911 0.079 Uiso 0.50 1 calc PR A 2
H57F H 0.7931 0.6579 0.2292 0.079 Uiso 0.50 1 calc PR A 2
C58 C 1.1282(3) 0.5811(2) 0.25084(16) 0.0357(8) Uani 1 1 d . A .
H58 H 1.1523 0.5383 0.2697 0.043 Uiso 1 1 calc R . .
C59 C 1.1836(3) 0.6122(3) 0.20193(19) 0.0479(9) Uani 1 1 d . . .
H59A H 1.2589 0.6551 0.2200 0.072 Uiso 1 1 calc R A .
H59B H 1.1590 0.6519 0.1816 0.072 Uiso 1 1 calc R . .
H59C H 1.1683 0.5495 0.1728 0.072 Uiso 1 1 calc R . .
C60 C 1.1608(3) 0.6802(3) 0.29983(19) 0.0488(10) Uani 1 1 d . . .
H60A H 1.2368 0.7196 0.3156 0.073 Uiso 1 1 calc R A .
H60B H 1.1285 0.6604 0.3324 0.073 Uiso 1 1 calc R . .
H60C H 1.1376 0.7235 0.2825 0.073 Uiso 1 1 calc R . .
C61 C 0.8271(2) 0.1196(2) 0.28579(13) 0.0260(6) Uani 1 1 d . . .
C62 C 0.7681(2) 0.0143(2) 0.25151(15) 0.0304(7) Uani 1 1 d . . .
C63 C 0.6633(3) -0.0451(2) 0.24976(16) 0.0352(8) Uani 1 1 d . . .
H63 H 0.6259 -0.1158 0.2271 0.042 Uiso 1 1 calc R . .
C64 C 0.6110(3) -0.0070(2) 0.27893(15) 0.0333(7) Uani 1 1 d . . .
C65 C 0.6681(3) 0.0975(2) 0.31128(16) 0.0350(7) Uani 1 1 d . . .
H65 H 0.6340 0.1265 0.3314 0.042 Uiso 1 1 calc R . .
C66 C 0.7741(2) 0.1612(2) 0.31509(14) 0.0301(7) Uani 1 1 d . . .
C67 C 0.8088(3) -0.0391(2) 0.21153(16) 0.0369(8) Uani 1 1 d . . .
H67 H 0.8850 0.0091 0.2177 0.044 Uiso 1 1 calc R . .
C68 C 0.7520(3) -0.0606(3) 0.14595(17) 0.0453(9) Uani 1 1 d . . .
H68A H 0.7773 -0.0948 0.1194 0.068 Uiso 1 1 calc R . .
H68B H 0.7655 0.0053 0.1370 0.068 Uiso 1 1 calc R . .
H68C H 0.6769 -0.1059 0.1397 0.068 Uiso 1 1 calc R . .
C69 C 0.7931(3) -0.1407(3) 0.2262(2) 0.0503(10) Uani 1 1 d . . .
H69A H 0.8203 -0.1728 0.1997 0.075 Uiso 1 1 calc R . .
H69B H 0.7187 -0.1887 0.2202 0.075 Uiso 1 1 calc R . .
H69C H 0.8305 -0.1254 0.2680 0.075 Uiso 1 1 calc R . .
C70 C 0.4949(3) -0.0770(3) 0.27131(18) 0.0408(8) Uani 1 1 d . . .
H70 H 0.4815 -0.1498 0.2656 0.049 Uiso 1 1 calc R . .
C71 C 0.4590(3) -0.0540(3) 0.3255(2) 0.0493(10) Uani 1 1 d . . .
H71A H 0.3840 -0.1018 0.3176 0.074 Uiso 1 1 calc R . .
H71B H 0.4733 0.0178 0.3337 0.074 Uiso 1 1 calc R . .
H71C H 0.4964 -0.0631 0.3603 0.074 Uiso 1 1 calc R . .
C72 C 0.4336(3) -0.0742(4) 0.2141(2) 0.0582(11) Uani 1 1 d . . .
H72A H 0.4594 -0.0902 0.1804 0.087 Uiso 1 1 calc R . .
H72B H 0.4422 -0.0047 0.2185 0.087 Uiso 1 1 calc R . .
H72C H 0.3597 -0.1258 0.2064 0.087 Uiso 1 1 calc R . .
C73 C 0.8249(3) 0.2736(2) 0.35232(16) 0.0358(8) Uani 1 1 d . . .
H73 H 0.8991 0.3106 0.3506 0.043 Uiso 1 1 calc R . .
C74 C 0.8251(3) 0.2779(3) 0.41813(18) 0.0507(10) Uani 1 1 d . . .
H74A H 0.8587 0.3506 0.4413 0.076 Uiso 1 1 calc R . .
H74B H 0.8635 0.2458 0.4342 0.076 Uiso 1 1 calc R . .
H74C H 0.7532 0.2401 0.4210 0.076 Uiso 1 1 calc R . .
C75 C 0.7723(3) 0.3307(3) 0.3270(2) 0.0499(10) Uani 1 1 d . . .
H75A H 0.8077 0.4025 0.3518 0.075 Uiso 1 1 calc R . .
H75B H 0.6990 0.2952 0.3275 0.075 Uiso 1 1 calc R . .
H75C H 0.7769 0.3307 0.2858 0.075 Uiso 1 1 calc R . .
C76 C 1.0394(2) 0.2654(2) 0.38807(12) 0.0218(6) Uani 1 1 d . B .
C77 C 1.0836(2) 0.3709(2) 0.42122(13) 0.0231(6) Uani 1 1 d . . .
C78 C 1.1028(2) 0.3945(2) 0.48353(13) 0.0272(6) Uani 1 1 d . B .
H78 H 1.1320 0.4650 0.5050 0.033 Uiso 1 1 calc R . .
C79 C 1.0816(3) 0.3208(2) 0.51570(14) 0.0297(7) Uani 1 1 d . . .
C80 C 1.0404(3) 0.2186(2) 0.48324(14) 0.0307(7) Uani 1 1 d . B .
H80 H 1.0261 0.1665 0.5043 0.037 Uiso 1 1 calc R . .
C81 C 1.0192(2) 0.1892(2) 0.42088(13) 0.0262(6) Uani 1 1 d . . .
C82 C 1.1129(3) 0.4636(2) 0.39377(14) 0.0275(7) Uani 1 1 d . . .
H82 H 1.0983 0.4379 0.3494 0.033 Uiso 1 1 calc R . .
C83 C 1.0499(3) 0.5178(3) 0.40595(17) 0.0410(8) Uani 1 1 d . . .
H83A H 1.0708 0.5763 0.3876 0.061 Uiso 1 1 calc R . .
H83B H 1.0636 0.5436 0.4493 0.061 Uiso 1 1 calc R . .
H83C H 0.9754 0.4679 0.3887 0.061 Uiso 1 1 calc R . .
C84 C 1.2293(3) 0.5453(2) 0.41918(17) 0.0413(8) Uani 1 1 d . . .
H84A H 1.2462 0.6035 0.4009 0.062 Uiso 1 1 calc R . .
H84B H 1.2710 0.5136 0.4101 0.062 Uiso 1 1 calc R . .
H84C H 1.2449 0.5708 0.4627 0.062 Uiso 1 1 calc R . .
C85 C 0.9747(3) 0.0735(2) 0.39220(15) 0.0345(8) Uani 1 1 d . B .
H85 H 0.9687 0.0634 0.3483 0.041 Uiso 1 1 calc R . .
C86 C 1.0492(4) 0.0385(3) 0.41925(17) 0.0459(10) Uani 1 1 d . . .
H86A H 1.0205 -0.0355 0.4006 0.069 Uiso 1 1 calc R B .
H86B H 1.0573 0.0496 0.4625 0.069 Uiso 1 1 calc R . .
H86C H 1.1173 0.0792 0.4118 0.069 Uiso 1 1 calc R . .
C87 C 0.8665(3) 0.0069(3) 0.40063(18) 0.0491(10) Uani 1 1 d . . .
H87A H 0.8403 -0.0665 0.3817 0.074 Uiso 1 1 calc R B .
H87B H 0.8190 0.0281 0.3821 0.074 Uiso 1 1 calc R . .
H87C H 0.8709 0.0164 0.4435 0.074 Uiso 1 1 calc R . .
C88 C 1.1092(3) 0.3545(3) 0.58402(15) 0.0412(8) Uani 0.50 1 d P B 1
H88 H 1.1197 0.4258 0.5969 0.049 Uiso 0.50 1 calc PR B 1
C89A C 1.0131(7) 0.2737(6) 0.6063(4) 0.0426(18) Uiso 0.50 1 d P B 1
H89A H 0.9496 0.2738 0.5887 0.064 Uiso 0.50 1 calc PR B 1
H89B H 1.0294 0.2951 0.6501 0.064 Uiso 0.50 1 calc PR B 1
H89C H 1.0023 0.2036 0.5936 0.064 Uiso 0.50 1 calc PR B 1
C90A C 1.2066(9) 0.3561(9) 0.6107(5) 0.069(3) Uiso 0.50 1 d P B 1
H90A H 1.2233 0.3780 0.6545 0.104 Uiso 0.50 1 calc PR B 1
H90B H 1.2638 0.4051 0.5969 0.104 Uiso 0.50 1 calc PR B 1
H90C H 1.1967 0.2863 0.5982 0.104 Uiso 0.50 1 calc PR B 1
C88B C 1.1092(3) 0.3545(3) 0.58402(15) 0.0412(8) Uani 0.50 1 d P B 2
H88B H 1.0913 0.4100 0.5940 0.049 Uiso 0.50 1 calc PR B 2
C90B C 1.2321(7) 0.4095(7) 0.6097(4) 0.0494(19) Uiso 0.50 1 d P B 2
H90D H 1.2665 0.4598 0.5873 0.074 Uiso 0.50 1 calc PR B 2
H90E H 1.2532 0.3570 0.6054 0.074 Uiso 0.50 1 calc PR B 2
H90F H 1.2522 0.4457 0.6522 0.074 Uiso 0.50 1 calc PR B 2
C89B C 1.0565(8) 0.2789(6) 0.6150(4) 0.047(2) Uiso 0.50 1 d P B 2
H89D H 1.0826 0.3111 0.6583 0.071 Uiso 0.50 1 calc PR B 2
H89E H 1.0694 0.2211 0.6056 0.071 Uiso 0.50 1 calc PR B 2
H89F H 0.9815 0.2528 0.6023 0.071 Uiso 0.50 1 calc PR B 2
C91 C 0.9123(5) 0.3755(3) -0.0309(3) 0.072(3) Uiso 0.50 1 d PG C -1
C92 C 0.9902(6) 0.4280(4) -0.0580(3) 0.063(2) Uiso 0.50 1 d PG C -1
H92 H 0.9927 0.3926 -0.0944 0.076 Uiso 0.50 1 calc PR C -1
C93 C 1.0644(5) 0.5321(4) -0.0318(3) 0.054(2) Uiso 0.50 1 d PG C -1
H93 H 1.1177 0.5680 -0.0503 0.065 Uiso 0.50 1 calc PR C -1
C94 C 1.0608(5) 0.5839(3) 0.0215(3) 0.066(2) Uiso 0.50 1 d PG C -1
H94 H 1.1115 0.6551 0.0394 0.079 Uiso 0.50 1 calc PR C -1
C95 C 0.9829(5) 0.5314(4) 0.0486(3) 0.052(2) Uiso 0.50 1 d PG C -1
H95 H 0.9804 0.5668 0.0850 0.062 Uiso 0.50 1 calc PR C -1
C96 C 0.9086(5) 0.4272(4) 0.0224(3) 0.065(3) Uiso 0.50 1 d PG C -1
H96 H 0.8554 0.3914 0.0409 0.078 Uiso 0.50 1 calc PR C -1
C97 C 0.8549(11) 0.2909(10) -0.0530(7) 0.103(4) Uiso 0.50 1 d P C -1
H97A H 0.8047 0.2633 -0.0294 0.154 Uiso 0.50 1 calc PR C -1
H97B H 0.8921 0.2523 -0.0553 0.154 Uiso 0.50 1 calc PR C -1
H97C H 0.8180 0.2832 -0.0935 0.154 Uiso 0.50 1 calc PR C -1

loop_
_atom_site_aniso_label
_atom_site_aniso_U_11
_atom_site_aniso_U_22
_atom_site_aniso_U_33
_atom_site_aniso_U_23
_atom_site_aniso_U_13
_atom_site_aniso_U_12
Ge1 0.01686(16) 0.02265(13) 0.01670(14) 0.00121(10) 0.00258(11) 0.00925(11)
Ge2 0.01993(17) 0.02277(14) 0.02650(17) 0.00148(11) 0.00547(12) 0.00686(11)
Ge3 0.02004(17) 0.02073(13) 0.02514(16) 0.00586(11) 0.00388(12) 0.01079(11)
Ge4 0.01675(16) 0.01790(12) 0.02005(15) 0.00201(10) 0.00346(11) 0.00808(10)
O1 0.0179(10) 0.0181(8) 0.0223(10) 0.0033(7) 0.0056(8) 0.0082(7)
C1 0.0243(16) 0.0301(13) 0.0184(14) 0.0023(11) 0.0036(11) 0.0168(12)
C2 0.0310(18) 0.0321(14) 0.0211(15) 0.0057(11) 0.0087(12) 0.0201(12)
C3 0.041(2) 0.0405(16) 0.0256(16) 0.0110(13) 0.0106(14) 0.0292(14)
C4 0.039(2) 0.0571(19) 0.0248(17) 0.0118(14) 0.0075(14) 0.0357(16)
C5 0.038(2) 0.0474(18) 0.0241(16) 0.0009(13) 0.0002(14) 0.0277(15)
C6 0.0271(17) 0.0381(15) 0.0213(15) 0.0020(12) -0.0005(12) 0.0199(13)
C7 0.0292(17) 0.0248(13) 0.0262(15) 0.0066(11) 0.0073(12) 0.0161(12)
C8 0.038(2) 0.0329(15) 0.041(2) 0.0110(14) 0.0142(15) 0.0163(14)
C9 0.041(2) 0.0361(15) 0.0295(17) 0.0054(13) 0.0097(14) 0.0255(14)
C10 0.067(3) 0.069(2) 0.0317(19) 0.0154(17) 0.0053(18) 0.051(2)
C11 0.074(4) 0.087(3) 0.071(3) 0.008(3) -0.022(3) 0.058(3)
C12 0.147(7) 0.181(7) 0.066(4) 0.079(4) 0.052(4) 0.127(6)
C13 0.041(2) 0.0363(16) 0.0255(17) -0.0023(13) -0.0074(14) 0.0230(14)
C14 0.045(2) 0.0491(19) 0.036(2) -0.0110(15) -0.0038(16) 0.0303(17)
C15 0.052(3) 0.0403(18) 0.039(2) -0.0003(15) -0.0011(18) 0.0129(17)
C16 0.0204(15) 0.0240(12) 0.0203(14) 0.0047(10) 0.0057(11) 0.0118(11)
C17 0.0227(16) 0.0291(13) 0.0206(15) 0.0035(11) 0.0050(12) 0.0117(12)
C18 0.0228(17) 0.0388(15) 0.0251(16) 0.0051(12) 0.0078(12) 0.0144(13)
C19 0.0317(18) 0.0373(15) 0.0198(15) 0.0056(12) 0.0081(12) 0.0193(13)
C20 0.0261(17) 0.0334(14) 0.0197(15) 0.0033(11) 0.0049(12) 0.0139(12)
C21 0.0247(16) 0.0267(13) 0.0181(14) 0.0033(10) 0.0027(11) 0.0131(11)
C22 0.0179(16) 0.0364(15) 0.0295(17) -0.0023(12) 0.0046(12) 0.0117(12)
C23 0.030(2) 0.0349(17) 0.054(2) 0.0010(15) 0.0135(16) 0.0069(14)
C24 0.0291(19) 0.056(2) 0.0312(18) 0.0023(15) 0.0014(14) 0.0226(15)
C25 0.036(2) 0.056(2) 0.0248(17) 0.0003(14) 0.0103(14) 0.0248(16)
C26 0.077(4) 0.086(3) 0.041(2) 0.014(2) 0.037(2) 0.032(3)
C27 0.062(3) 0.086(3) 0.045(2) -0.007(2) 0.008(2) 0.054(2)
C28 0.0236(16) 0.0282(13) 0.0185(14) -0.0001(11) 0.0051(11) 0.0107(11)
C29 0.0283(19) 0.0310(15) 0.041(2) 0.0012(13) 0.0059(14) 0.0110(13)
C30 0.0240(18) 0.0455(17) 0.0343(18) 0.0098(14) 0.0050(13) 0.0162(14)
C31 0.0223(16) 0.0228(13) 0.0308(16) 0.0054(11) 0.0050(12) 0.0088(11)
C32 0.0277(17) 0.0293(14) 0.0303(17) 0.0080(12) 0.0054(13) 0.0133(12)
C33 0.038(2) 0.0351(16) 0.0304(18) 0.0079(13) 0.0082(14) 0.0124(14)
C34 0.040(2) 0.0338(16) 0.040(2) 0.0137(14) 0.0164(16) 0.0105(14)
C35 0.0293(18) 0.0295(15) 0.0365(19) 0.0074(13) 0.0076(14) 0.0055(13)
C36 0.0218(17) 0.0281(14) 0.0343(18) 0.0077(12) 0.0073(13) 0.0081(12)
C37 0.0300(18) 0.0282(14) 0.0270(16) 0.0056(12) 0.0021(13) 0.0090(12)
C38 0.037(2) 0.0437(18) 0.049(2) 0.0143(16) -0.0032(17) 0.0152(16)
C39 0.052(2) 0.0340(16) 0.0315(19) 0.0059(13) 0.0093(16) 0.0157(15)
C40 0.058(3) 0.043(2) 0.045(2) 0.0153(17) 0.018(2) 0.0011(18)
C41 0.122(5) 0.071(3) 0.091(4) 0.053(3) 0.052(4) 0.052(3)
C42 0.082(4) 0.109(4) 0.097(4) 0.059(4) 0.063(4) 0.048(3)
C43 0.0285(18) 0.0285(14) 0.0338(18) 0.0052(12) 0.0037(14) 0.0050(12)
C44 0.047(2) 0.0452(19) 0.039(2) 0.0014(16) 0.0079(17) 0.0188(17)
C45 0.035(2) 0.058(2) 0.054(3) 0.0071(19) -0.0014(18) 0.0171(17)
C46 0.0299(18) 0.0317(14) 0.0279(16) 0.0117(12) 0.0089(13) 0.0215(13)
C47 0.0303(18) 0.0398(16) 0.0314(17) 0.0134(13) 0.0099(13) 0.0213(14)
C48 0.032(2) 0.060(2) 0.042(2) 0.0201(17) 0.0075(15) 0.0301(16)
C49 0.055(3) 0.053(2) 0.053(2) 0.0256(18) 0.0196(19) 0.0404(19)
C50 0.046(2) 0.0410(17) 0.050(2) 0.0170(16) 0.0118(17) 0.0297(16)
C51 0.039(2) 0.0301(14) 0.0352(18) 0.0123(13) 0.0126(14) 0.0214(13)
C52 0.0256(18) 0.0395(17) 0.0362(19) 0.0047(14) -0.0033(14) 0.0139(14)
C53 0.029(2) 0.055(2) 0.060(3) 0.0137(19) 0.0011(18) 0.0131(17)
C54 0.054(3) 0.049(2) 0.038(2) -0.0021(16) -0.0044(18) 0.0218(18)
C58 0.037(2) 0.0261(14) 0.043(2) 0.0109(13) 0.0067(15) 0.0162(13)
C59 0.043(2) 0.050(2) 0.055(2) 0.0182(18) 0.0160(18) 0.0243(17)
C60 0.056(3) 0.0306(16) 0.051(2) 0.0059(15) 0.0084(19) 0.0184(16)
C61 0.0205(16) 0.0256(13) 0.0249(15) 0.0011(11) 0.0058(12) 0.0079(11)
C62 0.0216(17) 0.0261(14) 0.0362(18) 0.0005(12) 0.0086(13) 0.0084(12)
C63 0.0231(17) 0.0281(14) 0.0410(19) -0.0014(13) 0.0096(14) 0.0055(12)
C64 0.0221(17) 0.0366(16) 0.0344(18) 0.0043(13) 0.0092(13) 0.0106(13)
C65 0.0237(18) 0.0409(17) 0.0396(19) 0.0013(14) 0.0118(14) 0.0173(13)
C66 0.0235(17) 0.0305(14) 0.0297(17) -0.0018(12) 0.0026(12) 0.0128(12)
C67 0.0214(17) 0.0289(15) 0.046(2) -0.0060(13) 0.0117(14) 0.0055(12)
C68 0.046(2) 0.0421(18) 0.044(2) 0.0028(15) 0.0208(17) 0.0190(16)
C69 0.048(3) 0.053(2) 0.054(2) 0.0009(18) 0.0111(19) 0.0337(18)
C70 0.0245(19) 0.0398(17) 0.052(2) 0.0075(15) 0.0122(15) 0.0120(14)
C71 0.035(2) 0.053(2) 0.059(3) 0.0153(18) 0.0263(18) 0.0169(17)
C72 0.029(2) 0.079(3) 0.050(3) 0.001(2) 0.0056(17) 0.0205(19)
C73 0.0271(18) 0.0347(16) 0.0395(19) -0.0059(13) 0.0045(14) 0.0168(13)
C74 0.042(2) 0.055(2) 0.041(2) -0.0122(17) 0.0051(17) 0.0236(18)
C75 0.036(2) 0.0408(18) 0.065(3) -0.0073(17) 0.0004(18) 0.0235(16)
C76 0.0227(15) 0.0232(12) 0.0204(14) 0.0036(10) 0.0063(11) 0.0128(11)
C77 0.0223(16) 0.0213(12) 0.0234(15) 0.0008(10) 0.0027(11) 0.0119(11)
C78 0.0298(18) 0.0280(13) 0.0249(16) 0.0021(11) 0.0048(12) 0.0177(12)
C79 0.0330(18) 0.0372(15) 0.0218(15) 0.0035(12) 0.0065(13) 0.0216(13)
C80 0.043(2) 0.0323(15) 0.0251(16) 0.0105(12) 0.0146(14) 0.0230(14)
C81 0.0302(17) 0.0252(13) 0.0258(16) 0.0063(11) 0.0107(12) 0.0150(12)
C82 0.0349(18) 0.0236(13) 0.0226(15) 0.0038(11) 0.0055(12) 0.0150(12)
C83 0.053(2) 0.0342(16) 0.046(2) 0.0115(14) 0.0138(17) 0.0288(16)
C84 0.039(2) 0.0309(15) 0.043(2) 0.0072(14) 0.0061(16) 0.0110(14)
C85 0.053(2) 0.0237(14) 0.0266(16) 0.0088(12) 0.0174(15) 0.0167(14)
C86 0.080(3) 0.0386(17) 0.039(2) 0.0174(15) 0.029(2) 0.0392(19)
C87 0.057(3) 0.0303(16) 0.044(2) 0.0112(15) 0.0182(18) 0.0088(16)
C88 0.058(3) 0.0535(19) 0.0230(17) 0.0057(14) 0.0107(16) 0.0385(18)
C88B 0.058(3) 0.0535(19) 0.0230(17) 0.0057(14) 0.0107(16) 0.0385(18)

loop_
_geom_bond_atom_site_label_1
_geom_bond_atom_site_label_2
_geom_bond_distance
_geom_bond_site_symmetry_2
_geom_bond_publ_flag
Ge1 O1 1.8183(19) . ?
Ge1 C1 2.004(3) . ?
Ge1 C16 2.019(3) . ?
Ge1 Ge2 2.5494(4) . ?
Ge2 C31 2.002(3) . ?
Ge2 Ge3 2.4551(5) . ?
Ge3 C46 1.998(3) . ?
Ge3 Ge4 2.4691(4) . ?
Ge4 O1 1.8319(19) . ?
Ge4 C76 2.015(3) . ?
Ge4 C61 2.017(3) . ?
C1 C6 1.415(4) . ?
C1 C2 1.425(4) . ?
C2 C3 1.395(4) . ?
C2 C7 1.529(4) . ?
C3 C4 1.392(5) . ?
C4 C5 1.388(5) . ?
C4 C10 1.525(5) . ?
C5 C6 1.398(4) . ?
C6 C13 1.530(4) . ?
C7 C9 1.537(4) . ?
C7 C8 1.538(4) . ?
C10 C11 1.514(7) . ?
C10 C12 1.533(7) . ?
C13 C15 1.533(5) . ?
C13 C14 1.539(5) . ?
C16 C17 1.417(4) . ?
C16 C21 1.426(4) . ?
C17 C18 1.403(4) . ?
C17 C22 1.528(4) . ?
C18 C19 1.389(4) . ?
C19 C20 1.383(5) . ?
C19 C25 1.524(4) . ?
C20 C21 1.400(4) . ?
C21 C28 1.522(4) . ?
C22 C23 1.536(5) . ?
C22 C24 1.536(5) . ?
C25 C27 1.508(6) . ?
C25 C26 1.531(6) . ?
C28 C29 1.538(4) . ?
C28 C30 1.538(4) . ?
C31 C32 1.411(4) . ?
C31 C36 1.425(4) . ?
C32 C33 1.390(5) . ?
C32 C37 1.528(4) . ?
C33 C34 1.394(5) . ?
C34 C35 1.393(5) . ?
C34 C40 1.527(5) . ?
C35 C36 1.397(4) . ?
C36 C43 1.528(5) . ?
C37 C38 1.526(5) . ?
C37 C39 1.542(5) . ?
C40 C42 1.516(7) . ?
C40 C41 1.523(8) . ?
C43 C44 1.519(5) . ?
C43 C45 1.533(5) . ?
C46 C47 1.414(5) . ?
C46 C51 1.419(4) . ?
C47 C48 1.408(5) . ?
C47 C52 1.531(4) . ?
C48 C49 1.387(5) . ?
C49 C50 1.378(6) . ?
C49 C55A 1.542(9) . ?
C49 C55B 1.567(14) . ?
C50 C51 1.402(5) . ?
C51 C58 1.520(5) . ?
C52 C54 1.538(5) . ?
C52 C53 1.540(5) . ?
C55A C57A 1.600(13) . ?
C55A C56A 1.676(13) . ?
C55B C56B 1.328(16) . ?
C55B C57B 1.428(16) . ?
C58 C59 1.528(5) . ?
C58 C60 1.547(5) . ?
C61 C62 1.419(4) . ?
C61 C66 1.420(4) . ?
C62 C63 1.393(4) . ?
C62 C67 1.524(4) . ?
C63 C64 1.375(5) . ?
C64 C65 1.397(4) . ?
C64 C70 1.523(5) . ?
C65 C66 1.404(5) . ?
C66 C73 1.528(4) . ?
C67 C68 1.537(5) . ?
C67 C69 1.540(5) . ?
C70 C71 1.511(5) . ?
C70 C72 1.519(6) . ?
C73 C74 1.532(5) . ?
C73 C75 1.538(5) . ?
C76 C81 1.423(4) . ?
C76 C77 1.427(4) . ?
C77 C78 1.396(4) . ?
C77 C82 1.534(4) . ?
C78 C79 1.381(4) . ?
C79 C80 1.389(4) . ?
C79 C88 1.526(4) . ?
C80 C81 1.396(4) . ?
C81 C85 1.530(4) . ?
C82 C84 1.538(5) . ?
C82 C83 1.547(5) . ?
C85 C87 1.528(5) . ?
C85 C86 1.541(5) . ?
C88 C90A 1.486(11) . ?
C88 C89A 1.626(9) . ?
C91 C97 1.124(13) . ?
C91 C92 1.3900 . ?
C91 C96 1.3900 . ?
C92 C93 1.3900 . ?
C93 C94 1.3900 . ?
C94 C95 1.3900 . ?
C95 C96 1.3900 . ?
